data_7010829
loop_
_publ_author_name
'Ball, Rachel J.'
'Genge, Anthony R. J.'
'Radford, Alison L.'
'Skelton, Brian W.'
'Tolhurst, Vicki-Anne'
'White, Allan H.'

_publ_section_title
;
 Complexes of late transition metals containing the mixed donor ligands
 2,6-(RSCH2)2C5H3N (R = Ph, Me): Crystal structures of
 [{Cu(2,6-(PhSCH2)2C5H3N)(&#x00B5;-X)}2] (X = Cl, Br) and
 [Ni(2,6-(PhSCH2)2C5H3N)Br2]
;
_journal_issue 19
_journal_name_full 'Journal of the Chemical Society, Dalton Transactions'
_journal_page_first 2807
_journal_paper_doi 10.1039/b104332n
_journal_year 2001
_chemical_formula_sum 'C38 H34 Cl2 Cu2 N2 S4'
_chemical_formula_weight 844.97
_space_group_IT_number 2
_symmetry_cell_setting triclinic
_symmetry_space_group_name_Hall '-P 1'
_symmetry_space_group_name_H-M 'P -1'
_audit_creation_date 01-03-28
_audit_creation_method Xtal3.6
_cell_angle_alpha 105.9810(10)
_cell_angle_beta 105.0080(10)
_cell_angle_gamma 95.9130(10)
_cell_formula_units_Z 1
_cell_length_a 7.8258(5)
_cell_length_b 9.7175(6)
_cell_length_c 12.9919(8)
_cell_measurement_reflns_used 8192
_cell_measurement_temperature 153
_cell_measurement_theta_max 23.4
_cell_measurement_theta_min 2.4
_cell_volume 901.11(10)
_computing_cell_refinement 'Siemens SAINT (Siemens, 1995)'
_computing_data_collection 'Siemens SMART (Siemens, 1995)'
_computing_data_reduction 'xtal ADDREF SORTRF'
_computing_molecular_graphics xtal
_computing_publication_material 'xtal BONDLA CIFIO'
_computing_structure_refinement 'xtal CRYLSQ'
_computing_structure_solution xtal
_diffrn_ambient_temperature 153
_diffrn_measurement_device_type
;
Bruker SMART CCD diffractometer
;
_diffrn_measurement_method '\w scans'
_diffrn_radiation_detector 'CCD area detector'
_diffrn_radiation_monochromator graphite
_diffrn_radiation_source 'sealed tube'
_diffrn_radiation_type 'Mo K\a'
_diffrn_radiation_wavelength .71073
_diffrn_reflns_av_R_equivalents .025
_diffrn_reflns_av_sigmaI/netI .048
_diffrn_reflns_limit_h_max 12
_diffrn_reflns_limit_h_min -13
_diffrn_reflns_limit_k_max 16
_diffrn_reflns_limit_k_min -16
_diffrn_reflns_limit_l_max 22
_diffrn_reflns_limit_l_min 0
_diffrn_reflns_number 18631
_diffrn_reflns_theta_max 37.72
_diffrn_reflns_theta_min 1.71
_diffrn_standards_decay_% 0
_exptl_absorpt_coefficient_mu 1.592
_exptl_absorpt_correction_T_max .83
_exptl_absorpt_correction_T_min .66
_exptl_absorpt_correction_type multi-scan
_exptl_absorpt_process_details
;
SADABS; Sheldrick, 1996
;
_exptl_crystal_colour pale_green
_exptl_crystal_density_diffrn 1.557
_exptl_crystal_description prism
_exptl_crystal_F_000 432
_exptl_crystal_size_max .35
_exptl_crystal_size_mid .18
_exptl_crystal_size_min .13
_refine_diff_density_max .746
_refine_diff_density_min -.608
_refine_ls_goodness_of_fit_all .959
_refine_ls_goodness_of_fit_ref 1.015
_refine_ls_hydrogen_treatment refall
_refine_ls_matrix_type full
_refine_ls_number_constraints 0
_refine_ls_number_parameters 285
_refine_ls_number_reflns 7335
_refine_ls_number_restraints 0
_refine_ls_R_factor_all .043
_refine_ls_R_factor_gt .03
_refine_ls_shift/su_max .014
_refine_ls_shift/su_mean .001
_refine_ls_structure_factor_coef F
_refine_ls_weighting_scheme calc
_refine_ls_wR_factor_all .038
_refine_ls_wR_factor_ref .035
_reflns_d_resolution_high .581
_reflns_d_resolution_low 11.884
_reflns_Friedel_coverage 0
_reflns_limit_h_max 13
_reflns_limit_h_min 0
_reflns_limit_k_max 16
_reflns_limit_k_min -16
_reflns_limit_l_max 21
_reflns_limit_l_min -22
_reflns_number_gt 7335
_reflns_number_total 9279
_reflns_threshold_expression 'F    > 4.00 sig(F   )'
_cod_data_source_file b104332n.txt
_cod_data_source_block vt34ar
_cod_original_sg_symbol_Hall -p_1
_cod_original_sg_symbol_H-M P_-1
_cod_database_code 7010829

loop_
_symmetry_equiv_pos_as_xyz
+x,+y,+z
-x,-y,-z

loop_
_atom_site_label
_atom_site_fract_x
_atom_site_fract_y
_atom_site_fract_z
_atom_site_U_iso_or_equiv
_atom_site_adp_type
_atom_site_calc_flag
_atom_site_calc_attached_atom
_atom_site_occupancy
_atom_site_disorder_assembly
_atom_site_disorder_group
Cu .37397(2) .370820(16) .445634(13) .02627(6) Uani ? ? 1.00000 ? ?
Cl .29817(4) .59341(3) .49301(3) .02458(9) Uani ? ? 1.00000 ? ?
S1 .28600(4) .20727(3) .26211(2) .02208(9) Uani ? ? 1.00000 ? ?
C11 .04611(14) .15941(12) .21701(9) .0205(3) Uani ? ? 1.00000 ? ?
C12 -.03779(17) .02812(14) .13223(10) .0261(4) Uani ? ? 1.00000 ? ?
C13 -.22488(18) -.00997(16) .09593(12) .0314(4) Uani ? ? 1.00000 ? ?
C14 -.32778(17) .08280(17) .14261(11) .0312(4) Uani ? ? 1.00000 ? ?
C15 -.24410(17) .21422(16) .22554(11) .0295(4) Uani ? ? 1.00000 ? ?
C16 -.05667(16) .25280(14) .26393(10) .0250(4) Uani ? ? 1.00000 ? ?
C1 .34496(16) .06056(13) .31839(10) .0243(4) Uani ? ? 1.00000 ? ?
N1 .29010(12) .19489(10) .49247(8) .0200(3) Uani ? ? 1.00000 ? ?
C2 .2337(2) .34980(15) .65654(11) .0298(4) Uani ? ? 1.00000 ? ?
C3 .24625(15) .20080(12) .58737(10) .0221(3) Uani ? ? 1.00000 ? ?
C4 .20616(16) .07582(14) .61589(11) .0253(4) Uani ? ? 1.00000 ? ?
C5 .20766(16) -.05830(13) .54382(11) .0266(4) Uani ? ? 1.00000 ? ?
C6 .25062(16) -.06513(13) .44557(11) .0248(4) Uani ? ? 1.00000 ? ?
C7 .29094(14) .06356(12) .42234(9) .0205(3) Uani ? ? 1.00000 ? ?
S2 .30086(5) .38406(4) .80668(3) .03404(12) Uani ? ? 1.00000 ? ?
C21 .53002(18) .36526(14) .83770(10) .0275(4) Uani ? ? 1.00000 ? ?
C22 .6010(2) .32014(16) .93048(11) .0333(5) Uani ? ? 1.00000 ? ?
C23 .7815(2) .30912(17) .96216(13) .0365(5) Uani ? ? 1.00000 ? ?
C24 .8929(2) .34212(16) .90159(13) .0351(5) Uani ? ? 1.00000 ? ?
C25 .8228(2) .38692(17) .80926(13) .0373(5) Uani ? ? 1.00000 ? ?
C26 .6428(2) .39878(17) .77688(12) .0350(5) Uani ? ? 1.00000 ? ?
H12 .034(3) -.035(2) .1010(16) .038(5) Uiso ? ? 1.00000 ? ?
H13 -.285(3) -.102(2) .0367(17) .045(5) Uiso ? ? 1.00000 ? ?
H14 -.452(3) .057(2) .1205(17) .042(5) Uiso ? ? 1.00000 ? ?
H15 -.307(3) .279(2) .2609(17) .046(5) Uiso ? ? 1.00000 ? ?
H16 .001(2) .340(2) .3276(16) .034(5) Uiso ? ? 1.00000 ? ?
H1a .297(2) -.035(2) .2604(14) .028(4) Uiso ? ? 1.00000 ? ?
H1b .477(3) .076(2) .3369(16) .038(5) Uiso ? ? 1.00000 ? ?
H2a .111(3) .362(2) .6366(16) .036(5) Uiso ? ? 1.00000 ? ?
H2b .303(3) .422(2) .6431(16) .037(5) Uiso ? ? 1.00000 ? ?
H4 .175(2) .0843(18) .6806(14) .027(4) Uiso ? ? 1.00000 ? ?
H5 .175(3) -.142(2) .5580(16) .038(5) Uiso ? ? 1.00000 ? ?
H6 .256(2) -.154(2) .3972(15) .032(4) Uiso ? ? 1.00000 ? ?
H22 .526(3) .300(2) .9751(16) .036(5) Uiso ? ? 1.00000 ? ?
H23 .830(3) .282(2) 1.0289(18) .048(6) Uiso ? ? 1.00000 ? ?
H24 1.014(3) .333(2) .9239(17) .041(5) Uiso ? ? 1.00000 ? ?
H25 .899(3) .409(2) .7664(17) .042(5) Uiso ? ? 1.00000 ? ?
H26 .599(3) .431(2) .7170(17) .043(5) Uiso ? ? 1.00000 ? ?

loop_
_atom_site_aniso_label
_atom_site_aniso_U_11
_atom_site_aniso_U_22
_atom_site_aniso_U_33
_atom_site_aniso_U_12
_atom_site_aniso_U_13
_atom_site_aniso_U_23
Cu .02847(8) .01939(6) .02906(8) .00045(5) .00711(6) .00750(5)
Cl .02263(11) .02091(11) .03185(13) .00587(9) .00873(10) .00976(10)
S1 .01868(11) .02648(12) .02192(11) .00340(9) .00718(9) .00821(9)
C11 .0192(4) .0248(4) .0190(4) .0044(3) .0060(3) .0089(4)
C12 .0249(5) .0278(5) .0227(5) .0042(4) .0061(4) .0046(4)
C13 .0263(5) .0335(6) .0275(6) -.0006(5) .0030(4) .0058(5)
C14 .0202(5) .0451(7) .0283(6) .0033(5) .0050(4) .0144(5)
C15 .0233(5) .0399(7) .0293(6) .0111(5) .0107(4) .0125(5)
C16 .0233(5) .0279(5) .0244(5) .0074(4) .0082(4) .0075(4)
C1 .0226(5) .0270(5) .0246(5) .0102(4) .0080(4) .0075(4)
N1 .0191(4) .0196(4) .0219(4) .0042(3) .0064(3) .0069(3)
C2 .0385(7) .0282(6) .0263(5) .0123(5) .0137(5) .0084(4)
C3 .0206(4) .0237(5) .0231(5) .0058(4) .0063(4) .0090(4)
C4 .0240(5) .0288(5) .0276(5) .0068(4) .0082(4) .0146(4)
C5 .0240(5) .0245(5) .0337(6) .0051(4) .0054(4) .0158(4)
C6 .0232(5) .0196(4) .0305(5) .0065(4) .0045(4) .0086(4)
C7 .0172(4) .0201(4) .0234(5) .0054(3) .0042(3) .0066(4)
S2 .03719(17) .04175(18) .02613(14) .01048(14) .01671(13) .00748(13)
C21 .0338(6) .0257(5) .0219(5) .0014(4) .0125(4) .0032(4)
C22 .0366(7) .0364(7) .0263(6) -.0020(5) .0125(5) .0091(5)
C23 .0368(7) .0398(7) .0298(6) .0002(6) .0068(5) .0117(5)
C24 .0331(6) .0332(6) .0335(7) -.0001(5) .0100(5) .0039(5)
C25 .0388(7) .0403(7) .0351(7) .0023(6) .0198(6) .0090(6)
C26 .0406(7) .0404(7) .0301(6) .0065(6) .0180(6) .0142(5)

loop_
_atom_type_symbol
_atom_type_description
_atom_type_oxidation_number
_atom_type_number_in_cell
_atom_type_scat_dispersion_real
_atom_type_scat_dispersion_imag
_atom_type_scat_source
C ? 0 38 .002 .002 'Int Tables Vol IV Tables 2.2B and 2.3.1'
H ? 0 34 0 0 'Int Tables Vol IV Tables 2.2B and 2.3.1'
Cl ? 0 2 .132 .159 'Int Tables Vol IV Tables 2.2B and 2.3.1'
Cu ? 0 2 .263 1.266 'Int Tables Vol IV Tables 2.2B and 2.3.1'
N ? 0 2 .004 .003 'Int Tables Vol IV Tables 2.2B and 2.3.1'
S ? 0 4 .11 .124 'Int Tables Vol IV Tables 2.2B and 2.3.1'

loop_
_diffrn_attenuator_code
_diffrn_attenuator_scale
? ?

loop_
_geom_angle_atom_site_label_1
_geom_angle_atom_site_label_2
_geom_angle_atom_site_label_3
_geom_angle_site_symmetry_1
_geom_angle_site_symmetry_2
_geom_angle_site_symmetry_3
_geom_angle
_geom_angle_publ_flag
Cl Cu S1 . . . 124.409(13) ?
Cl Cu N1 . . . 126.23(3) ?
Cl Cu Cu . . '2 666' 56.562(9) ?
Cl Cu Cl . . '2 666' 107.389(10) ?
S1 Cu N1 . . . 86.02(3) ?
S1 Cu Cu . . '2 666' 133.131(11) ?
S1 Cu Cl . . '2 666' 104.883(12) ?
N1 Cu Cu . . '2 666' 134.46(2) ?
N1 Cu Cl . . '2 666' 104.59(3) ?
Cu Cu Cl '2 666' . '2 666' 50.827(8) ?
Cu Cl Cu . . '2 666' 72.611(11) ?
Cu S1 C11 . . . 107.53(4) ?
Cu S1 C1 . . . 89.71(4) ?
C11 S1 C1 . . . 100.57(6) ?
S1 C11 C12 . . . 119.07(10) ?
S1 C11 C16 . . . 120.62(7) ?
C12 C11 C16 . . . 120.29(10) ?
C11 C12 C13 . . . 119.58(12) ?
C11 C12 H12 . . . 119.5(10) ?
C13 C12 H12 . . . 120.9(10) ?
C12 C13 C14 . . . 120.27(11) ?
C12 C13 H13 . . . 120.3(13) ?
C14 C13 H13 . . . 119.5(13) ?
C13 C14 C15 . . . 119.99(12) ?
C13 C14 H14 . . . 121.0(12) ?
C15 C14 H14 . . . 119.0(12) ?
C14 C15 C16 . . . 120.36(13) ?
C14 C15 H15 . . . 123.2(11) ?
C16 C15 H15 . . . 116.4(11) ?
C11 C16 C15 . . . 119.49(10) ?
C11 C16 H16 . . . 120.5(12) ?
C15 C16 H16 . . . 119.8(12) ?
S1 C1 C7 . . . 114.27(9) ?
S1 C1 H1a . . . 111.2(12) ?
S1 C1 H1b . . . 103.6(13) ?
C7 C1 H1a . . . 110.7(12) ?
C7 C1 H1b . . . 109.5(12) ?
H1a C1 H1b . . . 107.0(15) ?
Cu N1 C3 . . . 126.35(7) ?
Cu N1 C7 . . . 114.72(9) ?
C3 N1 C7 . . . 118.82(11) ?
C3 C2 S2 . . . 115.57(11) ?
C3 C2 H2a . . . 108.9(10) ?
C3 C2 H2b . . . 111.1(12) ?
S2 C2 H2a . . . 105.5(12) ?
S2 C2 H2b . . . 107.0(11) ?
H2a C2 H2b . . . 108.4(18) ?
N1 C3 C2 . . . 115.67(12) ?
N1 C3 C4 . . . 121.85(10) ?
C2 C3 C4 . . . 122.40(13) ?
C3 C4 C5 . . . 119.01(13) ?
C3 C4 H4 . . . 119.2(11) ?
C5 C4 H4 . . . 121.8(11) ?
C4 C5 C6 . . . 119.36(13) ?
C4 C5 H5 . . . 121.1(13) ?
C6 C5 H5 . . . 119.5(12) ?
C5 C6 C7 . . . 118.89(11) ?
C5 C6 H6 . . . 120.7(14) ?
C7 C6 H6 . . . 120.4(14) ?
C1 C7 N1 . . . 117.65(11) ?
C1 C7 C6 . . . 120.25(10) ?
N1 C7 C6 . . . 122.05(12) ?
C2 S2 C21 . . . 102.92(7) ?
S2 C21 C22 . . . 117.57(12) ?
S2 C21 C26 . . . 123.27(11) ?
C22 C21 C26 . . . 119.11(14) ?
C21 C22 C23 . . . 120.46(16) ?
C21 C22 H22 . . . 120.2(12) ?
C23 C22 H22 . . . 119.3(12) ?
C22 C23 C24 . . . 120.31(16) ?
C22 C23 H23 . . . 119.4(14) ?
C24 C23 H23 . . . 120.2(14) ?
C23 C24 C25 . . . 119.43(15) ?
C23 C24 H24 . . . 118.9(15) ?
C25 C24 H24 . . . 121.7(15) ?
C24 C25 C26 . . . 120.85(17) ?
C24 C25 H25 . . . 119.9(13) ?
C26 C25 H25 . . . 119.2(13) ?
C21 C26 C25 . . . 119.85(16) ?
C21 C26 H26 . . . 120.0(14) ?
C25 C26 H26 . . . 120.1(14) ?

loop_
_geom_bond_atom_site_label_1
_geom_bond_atom_site_label_2
_geom_bond_site_symmetry_1
_geom_bond_site_symmetry_2
_geom_bond_distance
_geom_bond_publ_flag
Cu Cl . . 2.2649(4) ?
Cu S1 . . 2.3501(3) ?
Cu N1 . . 2.0669(11) ?
Cu Cu . '2 666' 2.7880(2) ?
Cu Cl . '2 666' 2.4380(4) ?
S1 C11 . . 1.7845(11) ?
S1 C1 . . 1.8207(15) ?
C11 C12 . . 1.3968(14) ?
C11 C16 . . 1.3935(18) ?
C12 C13 . . 1.3920(18) ?
C12 H12 . . .96(2) ?
C13 C14 . . 1.389(2) ?
C13 H13 . . .978(17) ?
C14 C15 . . 1.3875(17) ?
C14 H14 . . .93(2) ?
C15 C16 . . 1.3948(17) ?
C15 H15 . . .94(2) ?
C16 H16 . . .972(16) ?
C1 C7 . . 1.510(2) ?
C1 H1a . . .986(15) ?
C1 H1b . . .98(2) ?
N1 C3 . . 1.3511(18) ?
N1 C7 . . 1.3504(14) ?
C2 C3 . . 1.5073(18) ?
C2 S2 . . 1.8076(14) ?
C2 H2a . . .96(2) ?
C2 H2b . . .92(2) ?
C3 C4 . . 1.393(2) ?
C4 C5 . . 1.3829(17) ?
C4 H4 . . .92(2) ?
C5 C6 . . 1.388(2) ?
C5 H5 . . .91(2) ?
C6 C7 . . 1.3893(19) ?
C6 H6 . . .931(18) ?
S2 C21 . . 1.7736(15) ?
C21 C22 . . 1.396(2) ?
C21 C26 . . 1.397(2) ?
C22 C23 . . 1.389(2) ?
C22 H22 . . .96(2) ?
C23 C24 . . 1.385(3) ?
C23 H23 . . .97(2) ?
C24 C25 . . 1.388(2) ?
C24 H24 . . .94(2) ?
C25 C26 . . 1.389(2) ?
C25 H25 . . .96(2) ?
C26 H26 . . .92(2) ?

loop_
_geom_contact_atom_site_label_1
_geom_contact_atom_site_label_2
_geom_contact_distance
_geom_contact_site_symmetry_1
_geom_contact_site_symmetry_2
_geom_contact_publ_flag
? ? ? ? ? ?

loop_
_geom_hbond_atom_site_label_D
_geom_hbond_atom_site_label_H
_geom_hbond_atom_site_label_A
_geom_hbond_site_symmetry_D
_geom_hbond_site_symmetry_H
_geom_hbond_site_symmetry_A
_geom_hbond_distance_DH
_geom_hbond_distance_HA
_geom_hbond_distance_DA
_geom_hbond_angle_DHA
_geom_hbond_publ_flag
? ? ? ? ? ? ? ? ? ? ?

loop_
_geom_torsion_atom_site_label_1
_geom_torsion_atom_site_label_2
_geom_torsion_atom_site_label_3
_geom_torsion_atom_site_label_4
_geom_torsion_site_symmetry_1
_geom_torsion_site_symmetry_2
_geom_torsion_site_symmetry_3
_geom_torsion_site_symmetry_4
_geom_torsion
_geom_torsion_publ_flag
? ? ? ? ? ? ? ? ? ?
